data_7714593
loop_
_publ_author_name
'Yeganeh-Salman, Amir'
'Yeung, Jason'
'Miao, Linkun'
'Stephan, Douglas W.'

_publ_section_title
;
 Coordination chemistry and FLP reactivity of 1,1- and 1,2-bis-boranes.
;
_journal_issue 3
_journal_name_full 'Dalton transactions (Cambridge, England : 2003)'
_journal_page_first 1178
_journal_page_last 1189
_journal_paper_doi 10.1039/d3dt03660j
_journal_volume 53
_journal_year 2024
_chemical_formula_moiety 'C64 H51 B2 F20 P Si, C H2 Cl2'
_chemical_formula_sum 'C65 H53 B2 Cl2 F20 P Si'
_chemical_formula_weight 1365.726
_space_group_crystal_system monoclinic
_space_group_IT_number 14
_space_group_name_Hall '-P 2ybc'
_space_group_name_H-M_alt 'P 1 21/c 1'
_symmetry_Int_Tables_number 14
_audit_creation_date 2023-09-21
_audit_creation_method
;
Olex2 1.5
(compiled 2023.08.24 svn.re1ec1418 for OlexSys, GUI svn.r6817)
;
_audit_update_record
;
2023-11-27 deposited with the CCDC.	2023-11-30 downloaded from the CCDC.
;
_cell_angle_alpha 90
_cell_angle_beta 94.749(5)
_cell_angle_gamma 90
_cell_formula_units_Z 4
_cell_length_a 17.9443(16)
_cell_length_b 14.7942(13)
_cell_length_c 23.1941(17)
_cell_measurement_reflns_used 7254
_cell_measurement_temperature 150.01
_cell_measurement_theta_max 20.61
_cell_measurement_theta_min 2.24
_cell_volume 6136.2(9)
_computing_molecular_graphics 'Olex2 1.5 (Dolomanov et al., 2009)'
_computing_publication_material 'Olex2 1.5 (Dolomanov et al., 2009)'
_computing_structure_refinement 'olex2.refine 1.5 (Bourhis et al., 2015)'
_diffrn_ambient_temperature 150.01
_diffrn_measured_fraction_theta_full 0.9995
_diffrn_measured_fraction_theta_max 0.9995
_diffrn_measurement_device_type 'Bruker APEX-II CCD'
_diffrn_measurement_method '\f and \w scans'
_diffrn_radiation_monochromator graphite
_diffrn_radiation_type 'Mo K\a'
_diffrn_radiation_wavelength 0.71073
_diffrn_reflns_av_R_equivalents 0.2800
_diffrn_reflns_av_unetI/netI 0.1884
_diffrn_reflns_Laue_measured_fraction_full 0.9995
_diffrn_reflns_Laue_measured_fraction_max 0.9995
_diffrn_reflns_limit_h_max 22
_diffrn_reflns_limit_h_min -22
_diffrn_reflns_limit_k_max 18
_diffrn_reflns_limit_k_min -18
_diffrn_reflns_limit_l_max 29
_diffrn_reflns_limit_l_min -28
_diffrn_reflns_number 105278
_diffrn_reflns_point_group_measured_fraction_full 0.9995
_diffrn_reflns_point_group_measured_fraction_max 0.9995
_diffrn_reflns_theta_full 24.9990
_diffrn_reflns_theta_max 25.00
_diffrn_reflns_theta_min 1.14
_diffrn_source_current 30.0
_diffrn_source_power 1.5
_diffrn_source_voltage 50.0
_diffrn_standards_number 0
_exptl_absorpt_coefficient_mu 0.254
_exptl_absorpt_correction_type none
_exptl_crystal_colour colourless
_exptl_crystal_colour_primary colourless
_exptl_crystal_density_diffrn 1.478
_exptl_crystal_description shard
_exptl_crystal_F_000 2788.286
_exptl_crystal_size_max 0.1
_exptl_crystal_size_mid 0.1
_exptl_crystal_size_min 0.1
_refine_diff_density_max 1.1683
_refine_diff_density_min -1.6196
_refine_diff_density_rms 0.1819
_refine_ls_d_res_high 0.8409
_refine_ls_d_res_low 17.8827
_refine_ls_goodness_of_fit_ref 1.0510
_refine_ls_hydrogen_treatment constr
_refine_ls_matrix_type full
_refine_ls_number_constraints 80
_refine_ls_number_parameters 832
_refine_ls_number_reflns 10813
_refine_ls_number_restraints 0
_refine_ls_restrained_S_all 1.0510
_refine_ls_R_factor_all 0.1493
_refine_ls_R_factor_gt 0.0853
_refine_ls_shift/su_max -0.0009
_refine_ls_shift/su_mean 0.0000
_refine_ls_structure_factor_coef Fsqd
_refine_ls_weighting_details 'w=1/[\s^2^(Fo^2^)+(0.1351P)^2^] where P=(Fo^2^+2Fc^2^)/3'
_refine_ls_weighting_scheme calc
_refine_ls_wR_factor_gt 0.2141
_refine_ls_wR_factor_ref 0.2696
_reflns_Friedel_coverage 0.0
_reflns_limit_h_max 21
_reflns_limit_h_min -21
_reflns_limit_k_max 17
_reflns_limit_k_min 0
_reflns_limit_l_max 27
_reflns_limit_l_min 0
_reflns_number_gt 6198
_reflns_number_total 10813
_reflns_threshold_expression I>=2u(I)
_cod_data_source_file d3dt03660j2.cif
_cod_data_source_block 2
_cod_depositor_comments 'Adding full bibliography for 7714584--7714593.cif.'
_cod_database_code 7714593
_olex2_refinement_description
;
1. Fixed Uiso
 At 1.2 times of:
  All C(H) groups, All C(H,H) groups
 At 1.5 times of:
  All C(H,H,H) groups
2.a Ternary CH refined with riding coordinates:
 C30(H30)
2.b Secondary CH2 refined with riding coordinates:
 C23(H23a,H23b), C3(H3a,H3b)
2.c Aromatic/amide H refined with riding coordinates:
 C35(H35), C43(H43), C48(H48), C51(H51), C54(H54), C55(H55), C59(H59),
 C63(H63), C65(H65), C67(H67), C69(H69), C70(H70)
2.d Idealised Me refined as rotating group:
 C31(H31a,H31b,H31c), C77(H77a,H77b,H77c), C82(H82a,H82b,H82c), C84(H84a,H84b,
 H84c), C86(H86a,H86b,H86c), C5(H5a,H5b,H5c), C6(H6a,H6b,H6c), C7(H7a,H7b,H7c),
 C8(H8a,H8b,H8c), C9(H9a,H9b,H9c), C10(H10a,H10b,H10c), C11(H11a,H11b,H11c)
;
_olex2_submission_special_instructions 'No special instructions were received'

loop_
_space_group_symop_id
_space_group_symop_operation_xyz
1 x,y,z
2 -x,y+1/2,-z+1/2
3 -x,-y,-z
4 x,-y-1/2,z-1/2

loop_
_atom_site_label
_atom_site_type_symbol
_atom_site_fract_x
_atom_site_fract_y
_atom_site_fract_z
_atom_site_U_iso_or_equiv
_atom_site_adp_type
_atom_site_occupancy
_atom_site_refinement_flags_posn
P1 P 0.25295(8) 0.45294(9) 0.33037(5) 0.0193(3) Uani 1.000000 .
Si2 Si 0.35609(9) -0.06672(10) 0.41527(6) 0.0293(4) Uani 1.000000 .
F2 F 0.21252(19) -0.0162(2) 0.27691(13) 0.0356(8) Uani 1.000000 .
F3 F 0.40568(17) 0.2015(2) 0.27999(12) 0.0322(8) Uani 1.000000 .
F4 F 0.12885(18) 0.0966(2) 0.53698(12) 0.0358(8) Uani 1.000000 .
F5 F 0.15058(18) 0.1345(2) 0.42411(12) 0.0317(8) Uani 1.000000 .
F6 F 0.17257(17) 0.1689(2) 0.22291(12) 0.0327(8) Uani 1.000000 .
F7 F 0.1242(2) -0.0623(2) 0.38835(13) 0.0409(9) Uani 1.000000 .
F8 F 0.38938(19) 0.0873(2) 0.51715(13) 0.0377(8) Uani 1.000000 .
F9 F 0.1517(2) 0.2203(2) 0.61978(14) 0.0472(10) Uani 1.000000 .
F10 F 0.4116(2) 0.1993(2) 0.60744(14) 0.0470(10) Uani 1.000000 .
F11 F 0.2391(2) -0.0827(2) 0.57967(13) 0.0418(9) Uani 1.000000 .
F12 F -0.06068(18) 0.1214(2) 0.29339(15) 0.0434(9) Uani 1.000000 .
F13 F 0.4691(2) 0.1101(3) 0.20018(14) 0.0496(10) Uani 1.000000 .
F14 F 0.02540(19) 0.1506(3) 0.20356(13) 0.0444(9) Uani 1.000000 .
F16 F 0.2944(2) 0.2709(2) 0.65767(13) 0.0512(10) Uani 1.000000 .
F17 F 0.00591(19) 0.1101(3) 0.40371(15) 0.0464(9) Uani 1.000000 .
F18 F 0.0284(2) -0.1908(3) 0.41273(17) 0.0562(11) Uani 1.000000 .
C19 C 0.3008(3) 0.5163(4) 0.2759(2) 0.0225(12) Uani 1.000000 .
C20 C 0.2589(3) 0.5318(3) 0.3919(2) 0.0201(11) Uani 1.000000 .
F22 F 0.1417(2) -0.2115(3) 0.60272(15) 0.0589(11) Uani 1.000000 .
C23 C 0.3030(3) 0.1233(3) 0.3969(2) 0.0192(11) Uani 1.000000 .
H23a H 0.2892(3) 0.1655(3) 0.4274(2) 0.0231(14) Uiso 1.000000 R
H23b H 0.3581(3) 0.1252(3) 0.3963(2) 0.0231(14) Uiso 1.000000 R
C24 C 0.2774(3) 0.0194(4) 0.2601(2) 0.0253(13) Uani 1.000000 .
C25 C 0.1112(3) 0.3802(3) 0.3439(2) 0.0244(12) Uani 1.000000 .
C26 C 0.3442(3) 0.3359(3) 0.4094(2) 0.0183(11) Uani 1.000000 .
C28 C 0.0480(3) 0.1242(4) 0.3580(2) 0.0290(13) Uani 1.000000 .
C29 C 0.0578(3) 0.1447(4) 0.2586(2) 0.0290(13) Uani 1.000000 .
C30 C 0.2798(3) 0.0251(3) 0.4139(2) 0.0232(12) Uani 1.000000 .
H30 H 0.2410(3) 0.0060(3) 0.3829(2) 0.0279(15) Uiso 1.000000 R
C31 C 0.1367(3) 0.3594(4) 0.4061(2) 0.0307(13) Uani 1.000000 .
H31a H 0.1720(16) 0.3087(16) 0.4076(2) 0.046(2) Uiso 1.000000 GR
H31b H 0.1614(18) 0.4126(9) 0.4241(5) 0.046(2) Uiso 1.000000 GR
H31c H 0.0934(4) 0.343(2) 0.4270(4) 0.046(2) Uiso 1.000000 GR
C32 C 0.1281(3) 0.4306(3) 0.2448(2) 0.0243(12) Uani 1.000000 .
C33 C 0.2922(3) 0.3418(3) 0.3556(2) 0.0195(11) Uani 1.000000 .
F34 F 0.4099(2) -0.0496(3) 0.15956(16) 0.0616(12) Uani 1.000000 .
C35 C 0.2695(3) 0.2701(3) 0.3229(2) 0.0194(11) Uani 1.000000 .
H35 H 0.2518(3) 0.2866(3) 0.2846(2) 0.0233(14) Uiso 1.000000 R
C36 C 0.3337(3) 0.5512(4) 0.4157(2) 0.0251(12) Uani 1.000000 .
C37 C 0.3035(3) 0.1008(3) 0.2827(2) 0.0200(11) Uani 1.000000 .
C38 C 0.2580(3) 0.0859(4) 0.5226(2) 0.0255(13) Uani 1.000000 .
C40 C 0.0141(3) 0.1295(4) 0.3035(3) 0.0300(13) Uani 1.000000 .
C41 C 0.1339(3) 0.1538(3) 0.2702(2) 0.0229(12) Uani 1.000000 .
C42 C 0.1237(3) 0.1354(4) 0.3675(2) 0.0238(12) Uani 1.000000 .
C43 C 0.4158(3) 0.3000(4) 0.4054(2) 0.0257(13) Uani 1.000000 .
H43 H 0.4298(3) 0.2800(4) 0.3689(2) 0.0309(15) Uiso 1.000000 R
C44 C 0.1717(3) 0.1482(3) 0.3242(2) 0.0201(11) Uani 1.000000 .
C45 C 0.1984(3) 0.5701(4) 0.4187(2) 0.0261(13) Uani 1.000000 .
C46 C 0.2110(4) 0.1862(4) 0.5949(2) 0.0320(14) Uani 1.000000 .
C47 C 0.3293(3) 0.1172(4) 0.5421(2) 0.0276(13) Uani 1.000000 .
C48 C 0.4671(3) 0.2930(4) 0.4537(2) 0.0279(13) Uani 1.000000 .
H48 H 0.5151(3) 0.2677(4) 0.4500(2) 0.0335(15) Uiso 1.000000 R
C49 C 0.1577(3) 0.4212(3) 0.3038(2) 0.0219(12) Uani 1.000000 .
C50 C 0.1874(3) -0.0648(4) 0.4830(2) 0.0273(13) Uani 1.000000 .
C51 C 0.0558(3) 0.4055(4) 0.2297(2) 0.0314(14) Uani 1.000000 .
H51 H 0.0370(3) 0.4122(4) 0.1904(2) 0.0377(17) Uiso 1.000000 R
C52 C 0.0084(3) 0.3706(4) 0.2685(3) 0.0312(14) Uani 1.000000 .
C53 C 0.3419(4) 0.1751(4) 0.5880(2) 0.0332(14) Uani 1.000000 .
C54 C 0.3252(3) 0.3641(3) 0.4641(2) 0.0252(13) Uani 1.000000 .
H54 H 0.2769(3) 0.3879(3) 0.4684(2) 0.0303(15) Uiso 1.000000 R
C55 C 0.3771(3) 0.3572(4) 0.5121(2) 0.0312(14) Uani 1.000000 .
H55 H 0.3637(3) 0.3765(4) 0.5489(2) 0.0374(17) Uiso 1.000000 R
C56 C 0.3754(4) -0.0009(4) 0.1991(2) 0.0384(16) Uani 1.000000 .
B57 B 0.2421(4) 0.0162(4) 0.4708(2) 0.0255(14) Uani 1.000000 .
C58 C 0.3601(3) 0.4816(4) 0.2449(2) 0.0268(13) Uani 1.000000 .
C59 C 0.3428(3) 0.5978(4) 0.4678(2) 0.0257(13) Uani 1.000000 .
H59 H 0.3923(3) 0.6101(4) 0.4836(2) 0.0309(15) Uiso 1.000000 R
C60 C 0.3700(3) 0.1254(4) 0.2607(2) 0.0246(12) Uani 1.000000 .
B62 B 0.2653(3) 0.1597(4) 0.3341(2) 0.0212(13) Uani 1.000000 .
C63 C 0.4483(3) 0.3224(4) 0.5068(2) 0.0317(14) Uani 1.000000 .
H63 H 0.4836(3) 0.3190(4) 0.5396(2) 0.0380(17) Uiso 1.000000 R
C64 C 0.2841(3) 0.6273(4) 0.4978(2) 0.0300(14) Uani 1.000000 .
C65 C 0.3954(3) 0.5379(4) 0.2083(2) 0.0326(14) Uani 1.000000 .
H65 H 0.4345(3) 0.5137(4) 0.1877(2) 0.0391(17) Uiso 1.000000 R
C66 C 0.3107(4) -0.0318(4) 0.2195(2) 0.0362(15) Uani 1.000000 .
C67 C 0.0384(3) 0.3564(4) 0.3252(3) 0.0318(14) Uani 1.000000 .
H67 H 0.0079(3) 0.3295(4) 0.3520(3) 0.0382(16) Uiso 1.000000 R
C68 C 0.2001(3) 0.1228(4) 0.5510(2) 0.0296(13) Uani 1.000000 .
C69 C 0.2137(3) 0.6152(4) 0.4712(2) 0.0277(13) Uani 1.000000 .
H69 H 0.1726(3) 0.6390(4) 0.4897(2) 0.0332(16) Uiso 1.000000 R
C70 C 0.3175(3) 0.6600(4) 0.2283(2) 0.0329(14) Uani 1.000000 .
H70 H 0.3026(3) 0.7211(4) 0.2219(2) 0.0395(17) Uiso 1.000000 R
C71 C 0.3765(3) 0.6272(4) 0.2003(2) 0.0342(15) Uani 1.000000 .
C72 C 0.2786(3) 0.6075(4) 0.2659(2) 0.0267(13) Uani 1.000000 .
C73 C 0.2812(4) 0.2119(4) 0.6140(2) 0.0370(16) Uani 1.000000 .
C74 C 0.4059(3) 0.0779(4) 0.2200(2) 0.0309(14) Uani 1.000000 .
C77 C -0.0709(4) 0.3437(5) 0.2500(3) 0.0497(19) Uani 1.000000 .
H77a H -0.0960(8) 0.3932(12) 0.2279(16) 0.075(3) Uiso 1.000000 GR
H77b H -0.0708(4) 0.2895(17) 0.2257(15) 0.075(3) Uiso 1.000000 GR
H77c H -0.0977(7) 0.331(3) 0.2842(3) 0.075(3) Uiso 1.000000 GR
C78 C 0.1875(4) -0.1063(4) 0.5365(2) 0.0333(14) Uani 1.000000 .
C79 C 0.1315(4) -0.0973(4) 0.4423(2) 0.0353(15) Uani 1.000000 .
C81 C 0.0837(4) -0.2017(4) 0.5074(3) 0.0457(17) Uani 1.000000 .
C82 C 0.3888(4) -0.1131(5) 0.4882(3) 0.0475(18) Uani 1.000000 .
H82a H 0.415(2) -0.0656(9) 0.5114(7) 0.071(3) Uiso 1.000000 GR
H82b H 0.3457(5) -0.134(3) 0.5077(8) 0.071(3) Uiso 1.000000 GR
H82c H 0.423(2) -0.164(2) 0.4835(3) 0.071(3) Uiso 1.000000 GR
C83 C 0.1370(4) -0.1737(4) 0.5489(3) 0.0430(17) Uani 1.000000 .
C84 C 0.4397(4) -0.0247(5) 0.3822(3) 0.059(2) Uani 1.000000 .
H84a H 0.4244(4) 0.005(3) 0.3454(10) 0.089(3) Uiso 1.000000 GR
H84b H 0.4664(15) 0.018(2) 0.4085(9) 0.089(3) Uiso 1.000000 GR
H84c H 0.4727(13) -0.0756(6) 0.3752(19) 0.089(3) Uiso 1.000000 GR
C86 C 0.3141(5) -0.1658(5) 0.3742(3) 0.063(2) Uani 1.000000 .
H86a H 0.2721(18) -0.189(2) 0.3940(12) 0.094(3) Uiso 1.000000 GR
H86b H 0.296(3) -0.1467(9) 0.3350(8) 0.094(3) Uiso 1.000000 GR
H86c H 0.3520(9) -0.2131(14) 0.3720(19) 0.094(3) Uiso 1.000000 GR
C88 C 0.0803(4) -0.1632(4) 0.4540(3) 0.0429(16) Uani 1.000000 .
F15 F 0.2805(2) -0.1099(2) 0.19967(15) 0.0545(11) Uani 1.000000 .
F1 F 0.0347(2) -0.2665(3) 0.51906(19) 0.0662(12) Uani 1.000000 .
C5 C 0.1717(3) 0.4634(4) 0.1957(2) 0.0311(14) Uani 1.000000 .
H5a H 0.1829(17) 0.5279(7) 0.2008(8) 0.047(2) Uiso 1.000000 GR
H5b H 0.2185(10) 0.4294(17) 0.1956(10) 0.047(2) Uiso 1.000000 GR
H5c H 0.1419(9) 0.454(2) 0.1588(2) 0.047(2) Uiso 1.000000 GR
C6 C 0.4040(3) 0.5291(4) 0.3873(2) 0.0273(13) Uani 1.000000 .
H6a H 0.3966(7) 0.4730(12) 0.3651(12) 0.0409(19) Uiso 1.000000 GR
H6b H 0.4154(11) 0.5784(11) 0.3613(11) 0.0409(19) Uiso 1.000000 GR
H6c H 0.4456(5) 0.521(2) 0.4170(2) 0.0409(19) Uiso 1.000000 GR
C7 C 0.2128(3) 0.6515(4) 0.2896(2) 0.0309(14) Uani 1.000000 .
H7a H 0.2278(5) 0.677(2) 0.3278(7) 0.046(2) Uiso 1.000000 GR
H7b H 0.1940(12) 0.6999(15) 0.2634(8) 0.046(2) Uiso 1.000000 GR
H7c H 0.1733(8) 0.6066(6) 0.2931(14) 0.046(2) Uiso 1.000000 GR
C8 C 0.1164(3) 0.5742(4) 0.3950(2) 0.0329(14) Uani 1.000000 .
H8a H 0.1112(4) 0.548(2) 0.3559(6) 0.049(2) Uiso 1.000000 GR
H8b H 0.0859(4) 0.540(2) 0.4202(9) 0.049(2) Uiso 1.000000 GR
H8c H 0.0997(6) 0.6373(4) 0.3935(14) 0.049(2) Uiso 1.000000 GR
C9 C 0.3875(4) 0.3865(4) 0.2498(3) 0.0361(15) Uani 1.000000 .
H9a H 0.3469(7) 0.3451(4) 0.2368(15) 0.054(2) Uiso 1.000000 GR
H9b H 0.4294(14) 0.3785(7) 0.2257(13) 0.054(2) Uiso 1.000000 GR
H9c H 0.404(2) 0.3733(9) 0.2903(4) 0.054(2) Uiso 1.000000 GR
C10 C 0.4178(4) 0.6863(5) 0.1600(3) 0.055(2) Uani 1.000000 .
H10a H 0.4712(6) 0.687(3) 0.1729(12) 0.082(3) Uiso 1.000000 GR
H10b H 0.411(2) 0.6620(18) 0.1206(5) 0.082(3) Uiso 1.000000 GR
H10c H 0.3979(18) 0.7480(9) 0.1604(15) 0.082(3) Uiso 1.000000 GR
C11 C 0.2969(4) 0.6724(4) 0.5561(2) 0.0433(17) Uani 1.000000 .
H11a H 0.3457(11) 0.654(2) 0.5745(8) 0.065(3) Uiso 1.000000 GR
H11b H 0.296(2) 0.7382(4) 0.5511(3) 0.065(3) Uiso 1.000000 GR
H11c H 0.2575(14) 0.654(2) 0.5806(7) 0.065(3) Uiso 1.000000 GR
Cl1 Cl -0.21256(15) 0.56407(19) 0.41759(12) 0.1005(9) Uani 1.000000 .
Cl2 Cl -0.06943(19) 0.4813(3) 0.4353(2) 0.181(2) Uani 1.000000 .
C3 C -0.1236(6) 0.5474(11) 0.3942(5) 0.160(7) Uani 1.000000 .
H3a H -0.1291(6) 0.5215(11) 0.3547(5) 0.192(8) Uiso 1.000000 R
H3b H -0.0989(6) 0.6069(11) 0.3917(5) 0.192(8) Uiso 1.000000 R

loop_
_atom_site_aniso_label
_atom_site_aniso_U_11
_atom_site_aniso_U_22
_atom_site_aniso_U_33
_atom_site_aniso_U_12
_atom_site_aniso_U_13
_atom_site_aniso_U_23
P1 0.0185(7) 0.0175(7) 0.0214(7) 0.0002(6) -0.0011(6) 0.0000(5)
Si2 0.0341(10) 0.0241(9) 0.0299(8) 0.0078(7) 0.0041(7) 0.0039(7)
F2 0.043(2) 0.0266(18) 0.0375(18) -0.0051(16) 0.0069(16) -0.0051(14)
F3 0.0284(18) 0.0333(19) 0.0356(17) -0.0070(15) 0.0058(14) -0.0088(14)
F4 0.035(2) 0.044(2) 0.0292(17) -0.0031(17) 0.0071(15) -0.0050(15)
F5 0.0317(19) 0.042(2) 0.0222(15) 0.0076(16) 0.0048(14) 0.0044(14)
F6 0.0276(18) 0.049(2) 0.0209(15) -0.0001(16) -0.0022(14) 0.0066(14)
F7 0.049(2) 0.038(2) 0.0343(18) -0.0138(17) -0.0049(16) 0.0042(15)
F8 0.033(2) 0.047(2) 0.0327(17) 0.0008(17) -0.0005(15) -0.0043(15)
F9 0.057(3) 0.048(2) 0.0384(18) 0.0091(19) 0.0125(18) -0.0153(17)
F10 0.050(2) 0.049(2) 0.0385(19) -0.0086(19) -0.0149(17) -0.0024(17)
F11 0.057(2) 0.042(2) 0.0270(17) 0.0037(18) 0.0053(17) 0.0108(15)
F12 0.0187(18) 0.043(2) 0.068(2) -0.0023(16) -0.0040(16) -0.0034(18)
F13 0.041(2) 0.067(3) 0.043(2) -0.001(2) 0.0204(17) -0.0117(18)
F14 0.034(2) 0.063(2) 0.0330(18) 0.0058(18) -0.0188(16) -0.0061(17)
F16 0.072(3) 0.047(2) 0.0333(18) 0.001(2) -0.0053(18) -0.0169(17)
F17 0.033(2) 0.058(2) 0.050(2) 0.0028(18) 0.0188(17) 0.0132(18)
F18 0.047(2) 0.044(2) 0.077(3) -0.016(2) -0.004(2) -0.000(2)
C19 0.019(3) 0.026(3) 0.021(3) -0.001(2) -0.004(2) -0.002(2)
C20 0.021(3) 0.015(3) 0.023(3) 0.001(2) 0.001(2) -0.001(2)
F22 0.075(3) 0.049(2) 0.056(2) 0.007(2) 0.030(2) 0.0298(19)
C23 0.021(3) 0.016(3) 0.019(2) 0.001(2) -0.002(2) 0.002(2)
C24 0.027(3) 0.027(3) 0.022(3) 0.001(3) 0.001(2) 0.003(2)
C25 0.022(3) 0.018(3) 0.033(3) 0.003(2) 0.002(2) 0.000(2)
C26 0.020(3) 0.014(3) 0.020(2) -0.001(2) -0.002(2) 0.001(2)
C28 0.021(3) 0.032(3) 0.035(3) 0.001(3) 0.005(3) 0.006(3)
C29 0.027(3) 0.028(3) 0.030(3) 0.000(3) -0.006(3) -0.005(2)
C30 0.026(3) 0.021(3) 0.022(3) 0.005(2) -0.001(2) 0.000(2)
C31 0.031(3) 0.028(3) 0.033(3) 0.000(3) 0.002(3) 0.002(3)
C32 0.022(3) 0.021(3) 0.029(3) 0.003(2) -0.003(2) -0.004(2)
C33 0.017(3) 0.022(3) 0.020(3) 0.000(2) -0.000(2) 0.001(2)
F34 0.075(3) 0.061(3) 0.052(2) 0.010(2) 0.024(2) -0.031(2)
C35 0.018(3) 0.023(3) 0.017(2) 0.000(2) 0.002(2) 0.002(2)
C36 0.028(3) 0.021(3) 0.026(3) 0.001(2) 0.002(2) 0.004(2)
C37 0.023(3) 0.019(3) 0.017(2) 0.005(2) -0.004(2) 0.003(2)
C38 0.034(3) 0.023(3) 0.020(3) 0.003(3) 0.005(2) 0.005(2)
C40 0.017(3) 0.021(3) 0.051(4) -0.003(2) -0.005(3) -0.000(3)
C41 0.027(3) 0.021(3) 0.020(3) -0.001(2) -0.001(2) -0.002(2)
C42 0.026(3) 0.026(3) 0.019(3) 0.004(3) -0.003(2) 0.003(2)
C43 0.030(3) 0.021(3) 0.026(3) -0.004(3) -0.001(2) -0.005(2)
C44 0.020(3) 0.017(3) 0.023(3) -0.001(2) -0.000(2) -0.002(2)
C45 0.029(3) 0.022(3) 0.028(3) 0.001(3) 0.004(2) 0.006(2)
C46 0.044(4) 0.029(3) 0.024(3) 0.003(3) 0.011(3) -0.001(2)
C47 0.038(4) 0.024(3) 0.021(3) -0.002(3) 0.002(3) 0.007(2)
C48 0.020(3) 0.031(3) 0.032(3) -0.000(3) -0.003(2) 0.002(2)
C49 0.021(3) 0.018(3) 0.027(3) 0.000(2) 0.001(2) -0.002(2)
C50 0.031(3) 0.021(3) 0.030(3) 0.003(3) 0.007(3) 0.001(2)
C51 0.034(4) 0.024(3) 0.034(3) 0.005(3) -0.010(3) -0.001(3)
C52 0.018(3) 0.026(3) 0.049(4) 0.002(3) -0.007(3) 0.002(3)
C53 0.042(4) 0.032(3) 0.025(3) -0.006(3) -0.004(3) 0.004(3)
C54 0.028(3) 0.022(3) 0.025(3) -0.001(3) 0.002(2) 0.005(2)
C55 0.041(4) 0.030(3) 0.022(3) -0.005(3) 0.000(3) -0.003(2)
C56 0.051(4) 0.035(4) 0.030(3) 0.016(3) 0.012(3) -0.010(3)
B57 0.028(4) 0.024(3) 0.024(3) 0.010(3) 0.001(3) 0.006(3)
C58 0.027(3) 0.027(3) 0.025(3) 0.005(3) -0.003(2) -0.001(2)
C59 0.029(3) 0.022(3) 0.025(3) -0.006(3) -0.004(2) -0.002(2)
C60 0.027(3) 0.026(3) 0.021(3) 0.004(3) -0.004(2) 0.001(2)
B62 0.023(3) 0.024(3) 0.017(3) -0.002(3) 0.003(3) 0.002(2)
C63 0.033(4) 0.036(3) 0.024(3) -0.003(3) -0.009(3) 0.003(3)
C64 0.045(4) 0.025(3) 0.021(3) -0.004(3) 0.002(3) 0.001(2)
C65 0.030(3) 0.044(4) 0.025(3) -0.002(3) 0.005(3) 0.001(3)
C66 0.056(4) 0.026(3) 0.027(3) 0.003(3) 0.002(3) -0.010(3)
C67 0.025(3) 0.023(3) 0.048(4) -0.000(3) 0.004(3) 0.003(3)
C68 0.038(4) 0.029(3) 0.021(3) -0.001(3) 0.002(3) 0.000(2)
C69 0.031(3) 0.025(3) 0.027(3) 0.001(3) 0.009(3) -0.002(2)
C70 0.037(4) 0.027(3) 0.033(3) -0.001(3) -0.007(3) 0.012(3)
C71 0.028(3) 0.044(4) 0.029(3) -0.005(3) -0.003(3) 0.015(3)
C72 0.026(3) 0.026(3) 0.026(3) 0.000(3) -0.006(2) 0.002(2)
C73 0.059(5) 0.029(3) 0.021(3) 0.001(3) -0.002(3) -0.008(2)
C74 0.031(4) 0.035(4) 0.028(3) 0.006(3) 0.006(3) 0.000(3)
C77 0.028(4) 0.049(4) 0.069(5) -0.005(3) -0.015(3) 0.010(4)
C78 0.039(4) 0.028(3) 0.035(3) 0.006(3) 0.013(3) 0.004(3)
C79 0.047(4) 0.022(3) 0.038(3) 0.006(3) 0.012(3) 0.004(3)
C81 0.046(4) 0.029(4) 0.064(4) -0.003(3) 0.024(4) 0.005(3)
C82 0.052(5) 0.043(4) 0.048(4) 0.018(3) 0.005(3) 0.021(3)
C83 0.058(5) 0.030(4) 0.044(4) 0.013(3) 0.026(3) 0.018(3)
C84 0.043(4) 0.056(5) 0.083(5) 0.027(4) 0.029(4) 0.036(4)
C86 0.093(7) 0.031(4) 0.061(5) 0.018(4) -0.013(4) -0.011(3)
C88 0.040(4) 0.029(4) 0.062(4) -0.007(3) 0.011(3) -0.001(3)
F15 0.076(3) 0.032(2) 0.057(2) -0.005(2) 0.009(2) -0.0245(17)
F1 0.060(3) 0.038(2) 0.105(3) -0.012(2) 0.039(2) 0.017(2)
C5 0.033(3) 0.039(4) 0.020(3) 0.003(3) -0.007(2) -0.005(2)
C6 0.022(3) 0.028(3) 0.031(3) -0.004(3) 0.001(2) -0.004(2)
C7 0.037(4) 0.019(3) 0.036(3) 0.005(3) -0.001(3) 0.003(2)
C8 0.032(3) 0.030(3) 0.036(3) 0.010(3) 0.006(3) -0.004(3)
C9 0.041(4) 0.031(3) 0.038(3) 0.002(3) 0.014(3) 0.001(3)
C10 0.047(4) 0.058(5) 0.059(4) -0.003(4) 0.008(4) 0.037(4)
C11 0.061(5) 0.040(4) 0.028(3) -0.004(3) 0.004(3) -0.009(3)
Cl1 0.0885(19) 0.0953(19) 0.123(2) 0.0298(15) 0.0382(16) 0.0467(16)
Cl2 0.088(2) 0.204(4) 0.261(5) 0.058(2) 0.085(3) 0.144(4)
C3 0.099(9) 0.251(17) 0.139(10) 0.063(10) 0.060(8) 0.147(11)

loop_
_atom_type_symbol
_atom_type_scat_dispersion_real
_atom_type_scat_dispersion_imag
_atom_type_scat_Cromer_Mann_a1
_atom_type_scat_Cromer_Mann_a2
_atom_type_scat_Cromer_Mann_a3
_atom_type_scat_Cromer_Mann_a4
_atom_type_scat_Cromer_Mann_b1
_atom_type_scat_Cromer_Mann_b2
_atom_type_scat_Cromer_Mann_b3
_atom_type_scat_Cromer_Mann_b4
_atom_type_scat_Cromer_Mann_c
_atom_type_scat_source
_atom_type_scat_dispersion_source
B 0.00156 0.00068 2.05450 1.33260 1.09790 0.70680 23.21850 1.02100 60.34980 0.14030 -0.19320 'International Tables Volume C Table 6.1.1.4 (pp. 500-502)' 'Brennan, Cowan, Rev. Sci. Instrum., 1992, 63, 850'
C 0.00313 0.00162 2.31000 1.02000 1.58860 0.86500 20.84390 10.20750 0.56870 51.65120 0.21560 'International Tables Volume C Table 6.1.1.4 (pp. 500-502)' 'Brennan, Cowan, Rev. Sci. Instrum., 1992, 63, 850'
Cl 0.14908 0.15974 11.46040 7.19640 6.25560 1.64550 0.01040 1.16620 18.51940 47.77840 -9.55740 'International Tables Volume C Table 6.1.1.4 (pp. 500-502)' 'Brennan, Cowan, Rev. Sci. Instrum., 1992, 63, 850'
F 0.01756 0.01033 3.53920 2.64120 1.51700 1.02430 10.28250 4.29440 0.26150 26.14760 0.27760 'International Tables Volume C Table 6.1.1.4 (pp. 500-502)' 'Brennan, Cowan, Rev. Sci. Instrum., 1992, 63, 850'
H 0.00000 0.00000 0.49300 0.32291 0.14019 0.04081 10.51090 26.12570 3.14236 57.79970 0.00304 'International Tables Volume C Table 6.1.1.4 (pp. 500-502)' 'Brennan, Cowan, Rev. Sci. Instrum., 1992, 63, 850'
P 0.10265 0.09519 6.43450 4.17910 1.78000 1.49080 1.90670 27.15700 0.52600 68.16450 1.11490 'International Tables Volume C Table 6.1.1.4 (pp. 500-502)' 'Brennan, Cowan, Rev. Sci. Instrum., 1992, 63, 850'
Si 0.08275 0.07119 6.29150 3.03530 1.98910 1.54100 2.43860 32.33370 0.67850 81.69370 1.14070 'International Tables Volume C Table 6.1.1.4 (pp. 500-502)' 'Brennan, Cowan, Rev. Sci. Instrum., 1992, 63, 850'

loop_
_geom_angle_atom_site_label_1
_geom_angle_atom_site_label_2
_geom_angle_atom_site_label_3
_geom_angle
_geom_angle_site_symmetry_1
_geom_angle_site_symmetry_3
_geom_angle_publ_flag
C20 P1 C19 102.1(2) . . ?
C33 P1 C19 118.6(2) . . ?
C33 P1 C20 108.7(2) . . ?
C49 P1 C19 112.0(2) . . ?
C49 P1 C20 114.6(2) . . ?
C49 P1 C33 101.4(2) . . ?
C82 Si2 C30 116.2(3) . . ?
C84 Si2 C30 110.9(3) . . ?
C84 Si2 C82 107.0(3) . . ?
C86 Si2 C30 106.8(3) . . ?
C86 Si2 C82 104.8(3) . . ?
C86 Si2 C84 111.0(4) . . ?
C58 C19 P1 124.8(4) . . ?
C72 C19 P1 117.1(4) . . ?
C72 C19 C58 118.1(5) . . ?
C36 C20 P1 114.6(4) . . ?
C45 C20 P1 126.7(4) . . ?
C45 C20 C36 118.6(5) . . ?
H23b C23 H23a 107.5 . . ?
C30 C23 H23a 108.5(3) . . ?
C30 C23 H23b 108.5(3) . . ?
B62 C23 H23a 108.5(3) . . ?
B62 C23 H23b 108.5(3) . . ?
B62 C23 C30 115.2(4) . . ?
C37 C24 F2 120.0(5) . . ?
C66 C24 F2 114.2(5) . . ?
C66 C24 C37 125.8(5) . . ?
C49 C25 C31 124.0(5) . . ?
C67 C25 C31 116.8(5) . . ?
C67 C25 C49 119.2(5) . . ?
C43 C26 C33 118.6(4) . . ?
C54 C26 C33 123.7(5) . . ?
C54 C26 C43 117.7(5) . . ?
C40 C28 F17 119.8(5) . . ?
C42 C28 F17 119.9(5) . . ?
C42 C28 C40 120.3(5) . . ?
C40 C29 F14 119.7(5) . . ?
C41 C29 F14 121.1(5) . . ?
C41 C29 C40 119.2(5) . . ?
C23 C30 Si2 116.9(4) . . ?
H30 C30 Si2 105.32(16) . . ?
H30 C30 C23 105.3(3) . . ?
B57 C30 Si2 106.8(3) . . ?
B57 C30 C23 116.1(4) . . ?
B57 C30 H30 105.3(3) . . ?
H31a C31 C25 109.5 . . ?
H31b C31 C25 109.5 . . ?
H31b C31 H31a 109.5 . . ?
H31c C31 C25 109.5 . . ?
H31c C31 H31a 109.5 . . ?
H31c C31 H31b 109.5 . . ?
C51 C32 C49 119.2(5) . . ?
C5 C32 C49 125.2(5) . . ?
C5 C32 C51 115.6(5) . . ?
C26 C33 P1 120.4(3) . . ?
C35 C33 P1 115.4(4) . . ?
C35 C33 C26 124.2(5) . . ?
H35 C35 C33 112.6(3) . . ?
B62 C35 C33 134.7(4) . . ?
B62 C35 H35 112.6(2) . . ?
C59 C36 C20 118.2(5) . . ?
C6 C36 C20 125.3(5) . . ?
C6 C36 C59 116.5(5) . . ?
C60 C37 C24 111.4(5) . . ?
B62 C37 C24 125.5(5) . . ?
B62 C37 C60 122.9(5) . . ?
B57 C38 C47 124.1(5) . . ?
C68 C38 C47 114.6(5) . . ?
C68 C38 B57 121.3(5) . . ?
C28 C40 F12 121.2(5) . . ?
C29 C40 F12 120.3(5) . . ?
C29 C40 C28 118.4(5) . . ?
C29 C41 F6 114.9(4) . . ?
C44 C41 F6 119.8(5) . . ?
C44 C41 C29 125.3(5) . . ?
C28 C42 F5 115.0(5) . . ?
C44 C42 F5 120.5(5) . . ?
C44 C42 C28 124.5(5) . . ?
H43 C43 C26 119.2(3) . . ?
C48 C43 C26 121.6(5) . . ?
C48 C43 H43 119.2(3) . . ?
C42 C44 C41 112.2(5) . . ?
B62 C44 C41 121.9(4) . . ?
B62 C44 C42 125.9(4) . . ?
C69 C45 C20 118.2(5) . . ?
C8 C45 C20 127.6(5) . . ?
C8 C45 C69 114.1(5) . . ?
C68 C46 F9 119.9(5) . . ?
C73 C46 F9 120.0(5) . . ?
C73 C46 C68 120.0(6) . . ?
C38 C47 F8 119.8(5) . . ?
C53 C47 F8 117.1(5) . . ?
C53 C47 C38 123.0(6) . . ?
H48 C48 C43 119.9(3) . . ?
C63 C48 C43 120.2(5) . . ?
C63 C48 H48 119.9(3) . . ?
C25 C49 P1 117.9(4) . . ?
C32 C49 P1 124.0(4) . . ?
C32 C49 C25 118.1(5) . . ?
C78 C50 B57 122.6(5) . . ?
C79 C50 B57 123.8(5) . . ?
C79 C50 C78 113.5(5) . . ?
H51 C51 C32 118.2(3) . . ?
C52 C51 C32 123.6(5) . . ?
C52 C51 H51 118.2(3) . . ?
C67 C52 C51 117.2(5) . . ?
C77 C52 C51 121.9(5) . . ?
C77 C52 C67 120.8(6) . . ?
C47 C53 F10 121.1(6) . . ?
C73 C53 F10 119.2(5) . . ?
C73 C53 C47 119.7(6) . . ?
H54 C54 C26 119.9(3) . . ?
C55 C54 C26 120.2(5) . . ?
C55 C54 H54 119.9(3) . . ?
H55 C55 C54 119.5(3) . . ?
C63 C55 C54 120.9(5) . . ?
C63 C55 H55 119.5(3) . . ?
C66 C56 F34 120.4(6) . . ?
C74 C56 F34 120.2(6) . . ?
C74 C56 C66 119.4(5) . . ?
C38 B57 C30 121.9(5) . . ?
C50 B57 C30 122.6(5) . . ?
C50 B57 C38 115.4(5) . . ?
C65 C58 C19 119.4(5) . . ?
C9 C58 C19 123.7(5) . . ?
C9 C58 C65 116.8(5) . . ?
H59 C59 C36 118.1(3) . . ?
C64 C59 C36 123.8(5) . . ?
C64 C59 H59 118.1(3) . . ?
C37 C60 F3 119.7(4) . . ?
C74 C60 F3 114.6(5) . . ?
C74 C60 C37 125.7(5) . . ?
C35 B62 C23 116.2(4) . . ?
C37 B62 C23 107.4(4) . . ?
C37 B62 C35 112.0(4) . . ?
C44 B62 C23 114.9(4) . . ?
C44 B62 C35 97.8(4) . . ?
C44 B62 C37 108.3(4) . . ?
C55 C63 C48 119.4(5) . . ?
H63 C63 C48 120.3(3) . . ?
H63 C63 C55 120.3(3) . . ?
C69 C64 C59 116.4(5) . . ?
C11 C64 C59 121.8(5) . . ?
C11 C64 C69 121.9(5) . . ?
H65 C65 C58 118.5(3) . . ?
C71 C65 C58 123.0(6) . . ?
C71 C65 H65 118.5(3) . . ?
C56 C66 C24 118.7(5) . . ?
F15 C66 C24 121.4(6) . . ?
F15 C66 C56 119.9(5) . . ?
C52 C67 C25 122.5(5) . . ?
H67 C67 C25 118.8(3) . . ?
H67 C67 C52 118.8(3) . . ?
C38 C68 F4 120.2(5) . . ?
C46 C68 F4 116.4(5) . . ?
C46 C68 C38 123.3(6) . . ?
C64 C69 C45 124.2(5) . . ?
H69 C69 C45 117.9(3) . . ?
H69 C69 C64 117.9(3) . . ?
C71 C70 H70 118.6(3) . . ?
C72 C70 H70 118.6(3) . . ?
C72 C70 C71 122.8(5) . . ?
C70 C71 C65 117.8(5) . . ?
C10 C71 C65 120.7(6) . . ?
C10 C71 C70 121.4(6) . . ?
C70 C72 C19 118.9(5) . . ?
C7 C72 C19 125.1(5) . . ?
C7 C72 C70 115.9(5) . . ?
C46 C73 F16 121.9(6) . . ?
C53 C73 F16 118.9(6) . . ?
C53 C73 C46 119.1(5) . . ?
C56 C74 F13 120.5(5) . . ?
C60 C74 F13 120.5(5) . . ?
C60 C74 C56 118.9(5) . . ?
H77a C77 C52 109.5 . . ?
H77b C77 C52 109.5 . . ?
H77b C77 H77a 109.5 . . ?
H77c C77 C52 109.5 . . ?
H77c C77 H77a 109.5 . . ?
H77c C77 H77b 109.5 . . ?
C50 C78 F11 119.9(5) . . ?
C83 C78 F11 116.8(5) . . ?
C83 C78 C50 123.3(6) . . ?
C50 C79 F7 120.0(5) . . ?
C88 C79 F7 116.0(6) . . ?
C88 C79 C50 124.0(5) . . ?
C88 C81 C83 119.4(6) . . ?
F1 C81 C83 120.6(6) . . ?
F1 C81 C88 120.1(7) . . ?
H82a C82 Si2 109.5 . . ?
H82b C82 Si2 109.5 . . ?
H82b C82 H82a 109.5 . . ?
H82c C82 Si2 109.5 . . ?
H82c C82 H82a 109.5 . . ?
H82c C82 H82b 109.5 . . ?
C78 C83 F22 119.4(6) . . ?
C81 C83 F22 120.4(6) . . ?
C81 C83 C78 120.2(5) . . ?
H84a C84 Si2 109.5 . . ?
H84b C84 Si2 109.5 . . ?
H84b C84 H84a 109.5 . . ?
H84c C84 Si2 109.5 . . ?
H84c C84 H84a 109.5 . . ?
H84c C84 H84b 109.5 . . ?
H86a C86 Si2 109.5 . . ?
H86b C86 Si2 109.5 . . ?
H86b C86 H86a 109.5 . . ?
H86c C86 Si2 109.5 . . ?
H86c C86 H86a 109.5 . . ?
H86c C86 H86b 109.5 . . ?
C79 C88 F18 120.4(6) . . ?
C81 C88 F18 120.0(6) . . ?
C81 C88 C79 119.6(6) . . ?
H5a C5 C32 109.5 . . ?
H5b C5 C32 109.5 . . ?
H5b C5 H5a 109.5 . . ?
H5c C5 C32 109.5 . . ?
H5c C5 H5a 109.5 . . ?
H5c C5 H5b 109.5 . . ?
H6a C6 C36 109.5 . . ?
H6b C6 C36 109.5 . . ?
H6b C6 H6a 109.5 . . ?
H6c C6 C36 109.5 . . ?
H6c C6 H6a 109.5 . . ?
H6c C6 H6b 109.5 . . ?
H7a C7 C72 109.5 . . ?
H7b C7 C72 109.5 . . ?
H7b C7 H7a 109.5 . . ?
H7c C7 C72 109.5 . . ?
H7c C7 H7a 109.5 . . ?
H7c C7 H7b 109.5 . . ?
H8a C8 C45 109.5 . . ?
H8b C8 C45 109.5 . . ?
H8b C8 H8a 109.5 . . ?
H8c C8 C45 109.5 . . ?
H8c C8 H8a 109.5 . . ?
H8c C8 H8b 109.5 . . ?
H9a C9 C58 109.5 . . ?
H9b C9 C58 109.5 . . ?
H9b C9 H9a 109.5 . . ?
H9c C9 C58 109.5 . . ?
H9c C9 H9a 109.5 . . ?
H9c C9 H9b 109.5 . . ?
H10a C10 C71 109.5 . . ?
H10b C10 C71 109.5 . . ?
H10b C10 H10a 109.5 . . ?
H10c C10 C71 109.5 . . ?
H10c C10 H10a 109.5 . . ?
H10c C10 H10b 109.5 . . ?
H11a C11 C64 109.5 . . ?
H11b C11 C64 109.5 . . ?
H11b C11 H11a 109.5 . . ?
H11c C11 C64 109.5 . . ?
H11c C11 H11a 109.5 . . ?
H11c C11 H11b 109.5 . . ?
Cl2 C3 Cl1 114.8(5) . . ?
H3a C3 Cl1 108.6(5) . . ?
H3a C3 Cl2 108.6(6) . . ?
H3b C3 Cl1 108.6(5) . . ?
H3b C3 Cl2 108.6(6) . . ?
H3b C3 H3a 107.5 . . ?

loop_
_geom_bond_atom_site_label_1
_geom_bond_atom_site_label_2
_geom_bond_distance
_geom_bond_site_symmetry_2
_geom_bond_publ_flag
P1 C19 1.842(5) . ?
P1 C20 1.840(5) . ?
P1 C33 1.864(5) . ?
P1 C49 1.830(5) . ?
Si2 C30 1.927(5) . ?
Si2 C82 1.874(6) . ?
Si2 C84 1.848(7) . ?
Si2 C86 1.872(7) . ?
F2 C24 1.365(6) . ?
F3 C60 1.354(6) . ?
F4 C68 1.349(6) . ?
F5 C42 1.360(5) . ?
F6 C41 1.363(6) . ?
F7 C79 1.350(6) . ?
F8 C47 1.340(6) . ?
F9 C46 1.349(7) . ?
F10 C53 1.343(7) . ?
F11 C78 1.353(7) . ?
F12 C40 1.349(6) . ?
F13 C74 1.346(7) . ?
F14 C29 1.362(6) . ?
F16 C73 1.343(6) . ?
F17 C28 1.367(6) . ?
F18 C88 1.343(7) . ?
C19 C58 1.428(8) . ?
C19 C72 1.420(7) . ?
C20 C36 1.437(7) . ?
C20 C45 1.412(7) . ?
F22 C83 1.365(7) . ?
C23 H23a 0.9900 . ?
C23 H23b 0.9900 . ?
C23 C30 1.571(7) . ?
C23 B62 1.645(7) . ?
C24 C37 1.379(7) . ?
C24 C66 1.382(8) . ?
C25 C31 1.509(7) . ?
C25 C49 1.433(7) . ?
C25 C67 1.387(8) . ?
C26 C33 1.498(7) . ?
C26 C43 1.401(7) . ?
C26 C54 1.404(7) . ?
C28 C40 1.359(8) . ?
C28 C42 1.369(7) . ?
C29 C40 1.373(8) . ?
C29 C41 1.376(8) . ?
C30 H30 1.0000 . ?
C30 B57 1.537(8) . ?
C31 H31a 0.9800 . ?
C31 H31b 0.9800 . ?
C31 H31c 0.9800 . ?
C32 C49 1.432(7) . ?
C32 C51 1.368(8) . ?
C32 C5 1.515(8) . ?
C33 C35 1.347(7) . ?
F34 C56 1.356(6) . ?
C35 H35 0.9500 . ?
C35 B62 1.656(8) . ?
C36 C59 1.388(7) . ?
C36 C6 1.507(8) . ?
C37 C60 1.385(7) . ?
C37 B62 1.670(7) . ?
C38 C47 1.401(8) . ?
C38 B57 1.590(8) . ?
C38 C68 1.388(8) . ?
C41 C44 1.378(7) . ?
C42 C44 1.389(7) . ?
C43 H43 0.9500 . ?
C43 C48 1.393(7) . ?
C44 B62 1.684(8) . ?
C45 C69 1.396(7) . ?
C45 C8 1.529(8) . ?
C46 C68 1.386(7) . ?
C46 C73 1.355(8) . ?
C47 C53 1.370(8) . ?
C48 H48 0.9500 . ?
C48 C63 1.373(8) . ?
C50 B57 1.589(9) . ?
C50 C78 1.386(7) . ?
C50 C79 1.404(8) . ?
C51 H51 0.9500 . ?
C51 C52 1.388(8) . ?
C52 C67 1.394(8) . ?
C52 C77 1.506(8) . ?
C53 C73 1.397(9) . ?
C54 H54 0.9500 . ?
C54 C55 1.395(7) . ?
C55 H55 0.9500 . ?
C55 C63 1.391(8) . ?
C56 C66 1.368(9) . ?
C56 C74 1.360(8) . ?
C58 C65 1.380(8) . ?
C58 C9 1.491(8) . ?
C59 H59 0.9500 . ?
C59 C64 1.381(8) . ?
C60 C74 1.378(7) . ?
C63 H63 0.9500 . ?
C64 C69 1.372(8) . ?
C64 C11 1.508(7) . ?
C65 H65 0.9500 . ?
C65 C71 1.373(8) . ?
C66 F15 1.341(7) . ?
C67 H67 0.9500 . ?
C69 H69 0.9500 . ?
C70 H70 0.9500 . ?
C70 C71 1.376(8) . ?
C70 C72 1.398(8) . ?
C71 C10 1.517(8) . ?
C72 C7 1.493(8) . ?
C77 H77a 0.9800 . ?
C77 H77b 0.9800 . ?
C77 H77c 0.9800 . ?
C78 C83 1.391(9) . ?
C79 C88 1.383(9) . ?
C81 C83 1.363(9) . ?
C81 C88 1.360(9) . ?
C81 F1 1.343(7) . ?
C82 H82a 0.9800 . ?
C82 H82b 0.9800 . ?
C82 H82c 0.9800 . ?
C84 H84a 0.9800 . ?
C84 H84b 0.9800 . ?
C84 H84c 0.9800 . ?
C86 H86a 0.9800 . ?
C86 H86b 0.9800 . ?
C86 H86c 0.9800 . ?
C5 H5a 0.9800 . ?
C5 H5b 0.9800 . ?
C5 H5c 0.9800 . ?
C6 H6a 0.9800 . ?
C6 H6b 0.9800 . ?
C6 H6c 0.9800 . ?
C7 H7a 0.9800 . ?
C7 H7b 0.9800 . ?
C7 H7c 0.9800 . ?
C8 H8a 0.9800 . ?
C8 H8b 0.9800 . ?
C8 H8c 0.9800 . ?
C9 H9a 0.9800 . ?
C9 H9b 0.9800 . ?
C9 H9c 0.9800 . ?
C10 H10a 0.9800 . ?
C10 H10b 0.9800 . ?
C10 H10c 0.9800 . ?
C11 H11a 0.9800 . ?
C11 H11b 0.9800 . ?
C11 H11c 0.9800 . ?
Cl1 C3 1.745(10) . ?
Cl2 C3 1.630(10) . ?
C3 H3a 0.9900 . ?
C3 H3b 0.9900 . ?

loop_
_geom_torsion_atom_site_label_1
_geom_torsion_atom_site_label_2
_geom_torsion_atom_site_label_3
_geom_torsion_atom_site_label_4
_geom_torsion
_geom_torsion_site_symmetry_1
_geom_torsion_site_symmetry_2
_geom_torsion_site_symmetry_3
_geom_torsion_site_symmetry_4
_geom_torsion_publ_flag
P1 C19 C58 C65 -175.1(4) . . . . ?
P1 C19 C58 C9 4.7(5) . . . . ?
P1 C19 C72 C70 175.0(4) . . . . ?
P1 C19 C72 C7 -9.4(5) . . . . ?
P1 C20 C36 C59 -169.6(4) . . . . ?
P1 C20 C36 C6 13.7(5) . . . . ?
P1 C20 C45 C69 168.4(4) . . . . ?
P1 C20 C45 C8 -16.2(6) . . . . ?
P1 C33 C26 C43 -121.6(4) . . . . ?
P1 C33 C26 C54 58.7(5) . . . . ?
P1 C33 C35 B62 -158.2(3) . . . . ?
P1 C49 C25 C31 -1.6(5) . . . . ?
P1 C49 C25 C67 179.2(4) . . . . ?
P1 C49 C32 C51 -179.5(4) . . . . ?
P1 C49 C32 C5 3.1(5) . . . . ?
Si2 C30 C23 B62 111.2(4) . . . . ?
Si2 C30 B57 C38 104.9(4) . . . . ?
Si2 C30 B57 C50 -72.6(4) . . . . ?
F2 C24 C37 C60 179.7(5) . . . . ?
F2 C24 C37 B62 4.6(6) . . . . ?
F2 C24 C66 C56 178.8(5) . . . . ?
F2 C24 C66 F15 -0.5(5) . . . . ?
F3 C60 C37 C24 -177.0(5) . . . . ?
F3 C60 C37 B62 -1.7(6) . . . . ?
F3 C60 C74 F13 -3.4(5) . . . . ?
F3 C60 C74 C56 178.2(5) . . . . ?
F4 C68 C38 C47 -178.6(5) . . . . ?
F4 C68 C38 B57 3.2(6) . . . . ?
F4 C68 C46 F9 -2.1(5) . . . . ?
F4 C68 C46 C73 176.0(5) . . . . ?
F5 C42 C28 F17 -2.3(5) . . . . ?
F5 C42 C28 C40 176.0(4) . . . . ?
F5 C42 C44 C41 -175.4(5) . . . . ?
F5 C42 C44 B62 2.4(6) . . . . ?
F6 C41 C29 F14 0.1(5) . . . . ?
F6 C41 C29 C40 -179.9(4) . . . . ?
F6 C41 C44 C42 178.2(5) . . . . ?
F6 C41 C44 B62 0.2(6) . . . . ?
F7 C79 C50 B57 3.1(7) . . . . ?
F7 C79 C50 C78 179.2(5) . . . . ?
F7 C79 C88 F18 1.7(6) . . . . ?
F7 C79 C88 C81 -179.8(5) . . . . ?
F8 C47 C38 B57 -0.8(6) . . . . ?
F8 C47 C38 C68 -178.9(5) . . . . ?
F8 C47 C53 F10 -1.2(5) . . . . ?
F8 C47 C53 C73 176.9(5) . . . . ?
F9 C46 C68 C38 178.6(5) . . . . ?
F9 C46 C73 F16 0.3(6) . . . . ?
F9 C46 C73 C53 179.5(5) . . . . ?
F10 C53 C47 C38 176.1(5) . . . . ?
F10 C53 C73 F16 0.3(6) . . . . ?
F10 C53 C73 C46 -178.9(5) . . . . ?
F11 C78 C50 B57 -5.0(7) . . . . ?
F11 C78 C50 C79 178.9(5) . . . . ?
F11 C78 C83 F22 0.3(6) . . . . ?
F11 C78 C83 C81 -179.4(5) . . . . ?
F12 C40 C28 F17 0.3(6) . . . . ?
F12 C40 C28 C42 -178.0(5) . . . . ?
F12 C40 C29 F14 -0.8(6) . . . . ?
F12 C40 C29 C41 179.2(5) . . . . ?
F13 C74 C56 F34 2.4(6) . . . . ?
F13 C74 C56 C66 -179.4(5) . . . . ?
F13 C74 C60 C37 177.6(5) . . . . ?
F14 C29 C40 C28 -179.8(5) . . . . ?
F14 C29 C41 C44 -179.4(5) . . . . ?
F16 C73 C46 C68 -177.8(5) . . . . ?
F16 C73 C53 C47 -177.8(5) . . . . ?
F17 C28 C40 C29 179.3(5) . . . . ?
F17 C28 C42 C44 178.5(5) . . . . ?
F18 C88 C79 C50 180.0(5) . . . . ?
F18 C88 C81 C83 179.5(6) . . . . ?
F18 C88 C81 F1 -0.8(7) . . . . ?
C19 C58 C65 C71 0.6(6) . . . . ?
C19 C72 C70 C71 0.2(6) . . . . ?
C20 C36 C59 C64 -0.5(6) . . . . ?
C20 C45 C69 C64 2.1(6) . . . . ?
F22 C83 C78 C50 179.3(5) . . . . ?
F22 C83 C81 C88 -179.8(6) . . . . ?
F22 C83 C81 F1 0.4(7) . . . . ?
C23 C30 B57 C38 -27.4(5) . . . . ?
C23 C30 B57 C50 155.1(4) . . . . ?
C23 B62 C35 C33 -6.3(7) . . . . ?
C23 B62 C37 C24 88.4(5) . . . . ?
C23 B62 C37 C60 -86.1(5) . . . . ?
C23 B62 C44 C41 -163.6(4) . . . . ?
C23 B62 C44 C42 18.7(6) . . . . ?
C24 C37 C60 C74 2.0(6) . . . . ?
C24 C37 B62 C35 -142.9(5) . . . . ?
C24 C37 B62 C44 -36.1(5) . . . . ?
C24 C66 C56 F34 179.6(5) . . . . ?
C24 C66 C56 C74 1.3(7) . . . . ?
C25 C49 C32 C51 3.9(6) . . . . ?
C25 C49 C32 C5 -173.5(5) . . . . ?
C25 C67 C52 C51 3.5(6) . . . . ?
C25 C67 C52 C77 179.9(6) . . . . ?
C26 C33 C35 B62 20.6(7) . . . . ?
C26 C43 C48 C63 -0.7(6) . . . . ?
C26 C54 C55 C63 -0.1(6) . . . . ?
C28 C40 C29 C41 0.2(6) . . . . ?
C28 C42 C44 C41 3.7(6) . . . . ?
C28 C42 C44 B62 -178.5(5) . . . . ?
C29 C41 C44 C42 -2.4(6) . . . . ?
C29 C41 C44 B62 179.6(5) . . . . ?
C30 B57 C38 C47 -44.5(6) . . . . ?
C30 B57 C38 C68 133.6(5) . . . . ?
C30 B57 C50 C78 140.7(5) . . . . ?
C30 B57 C50 C79 -43.6(6) . . . . ?
C32 C51 C52 C67 -3.6(7) . . . . ?
C32 C51 C52 C77 180.0(6) . . . . ?
C33 C35 B62 C37 -130.2(6) . . . . ?
C33 C35 B62 C44 116.4(7) . . . . ?
F34 C56 C66 F15 -1.1(7) . . . . ?
F34 C56 C74 C60 -179.3(5) . . . . ?
C35 B62 C37 C60 42.6(5) . . . . ?
C35 B62 C44 C41 72.7(4) . . . . ?
C35 B62 C44 C42 -104.9(4) . . . . ?
C36 C59 C64 C69 -5.4(6) . . . . ?
C36 C59 C64 C11 176.0(5) . . . . ?
C37 C60 C74 C56 -0.8(6) . . . . ?
C37 B62 C44 C41 -43.6(5) . . . . ?
C37 B62 C44 C42 138.7(4) . . . . ?
C38 C47 C53 C73 -5.8(6) . . . . ?
C38 B57 C50 C78 -37.0(6) . . . . ?
C38 B57 C50 C79 138.7(5) . . . . ?
C38 C68 C46 C73 -3.3(6) . . . . ?
C43 C48 C63 C55 1.6(6) . . . . ?
C45 C69 C64 C59 4.6(6) . . . . ?
C45 C69 C64 C11 -176.8(5) . . . . ?
C46 C73 C53 C47 3.0(7) . . . . ?
C48 C63 C55 C54 -1.2(6) . . . . ?
C50 C78 C83 C81 -0.4(7) . . . . ?
C50 C79 C88 C81 -1.5(7) . . . . ?
C58 C65 C71 C70 -2.9(6) . . . . ?
C58 C65 C71 C10 179.2(6) . . . . ?
C65 C71 C70 C72 2.5(6) . . . . ?
C78 C83 C81 C88 -0.1(7) . . . . ?
C78 C83 C81 F1 -179.8(6) . . . . ?
C79 C88 C81 C83 1.0(7) . . . . ?
C79 C88 C81 F1 -179.3(6) . . . . ?
